data_4122323
loop_
_publ_author_name
'Jang, Eun Sil'
'McMullin, Claire L.'
'K\"a\&s, Martina'
'Meyer, Karsten'
'Cundari, Thomas R.'
'Warren, Timothy H.'

_publ_contact_author 'Timothy H. Warren'
_publ_section_title
;
 Copper(II) Anilides in sp(3) C-H Amination.
;
_journal_issue 31
_journal_name_full 'Journal of the American Chemical Society'
_journal_page_first 10930
_journal_page_last 10940
_journal_paper_doi 10.1021/ja5026547
_journal_volume 136
_journal_year 2014
_chemical_formula_moiety 'C25 H17 Cl4 Cu F6 N3'
_chemical_formula_sum 'C25 H17 Cl4 Cu F6 N3'
_chemical_formula_weight 678.76
_chemical_name_common '[Cl2NN]Cu-NHArF6'
_chemical_name_systematic
; 
 ? 
;
_space_group_IT_number 14
_symmetry_cell_setting monoclinic
_symmetry_space_group_name_Hall '-P 2yn'
_symmetry_space_group_name_H-M 'P 1 21/n 1'
_atom_sites_solution_hydrogens geom
_atom_sites_solution_primary direct
_atom_sites_solution_secondary difmap
_audit_creation_method SHELXL-97
_cell_angle_alpha 90.00
_cell_angle_beta 94.677(6)
_cell_angle_gamma 90.00
_cell_formula_units_Z 4
_cell_length_a 12.826(6)
_cell_length_b 11.594(5)
_cell_length_c 17.588(8)
_cell_measurement_reflns_used 6725
_cell_measurement_temperature 100(2)
_cell_measurement_theta_max 56.579
_cell_measurement_theta_min 4.743
_cell_volume 2607(2)
_computing_cell_refinement 'Bruker APEXII'
_computing_data_collection 'Bruker APEXII'
_computing_data_reduction 'Bruker APEXII'
_computing_molecular_graphics 'XSEED for Windows with POV-Ray; Barbour L (1999)'
_computing_publication_material 'Bruker SHELXTL'
_computing_structure_refinement 'SHELXL-97 (Sheldrick, 1997)'
_computing_structure_solution 'SHELXS-97 (Sheldrick, 1990)'
_diffrn_ambient_temperature 100(2)
_diffrn_measured_fraction_theta_full 0.997
_diffrn_measured_fraction_theta_max 0.997
_diffrn_radiation_monochromator graphite
_diffrn_radiation_source 'fine-focus sealed tube'
_diffrn_radiation_type MoK\a
_diffrn_radiation_wavelength 0.71073
_diffrn_reflns_av_R_equivalents 0.0310
_diffrn_reflns_av_sigmaI/netI 0.0329
_diffrn_reflns_limit_h_max 14
_diffrn_reflns_limit_h_min -16
_diffrn_reflns_limit_k_max 14
_diffrn_reflns_limit_k_min -14
_diffrn_reflns_limit_l_max 22
_diffrn_reflns_limit_l_min -22
_diffrn_reflns_number 18926
_diffrn_reflns_theta_full 27.00
_diffrn_reflns_theta_max 27.00
_diffrn_reflns_theta_min 2.05
_exptl_absorpt_coefficient_mu 1.313
_exptl_absorpt_correction_T_max 0.7458
_exptl_absorpt_correction_T_min 0.6523
_exptl_absorpt_correction_type multi-scan
_exptl_absorpt_process_details 'SADABS based on Blessing's method; Blessing, Acta Cryst. (1995) A51 33-38'
_exptl_crystal_colour dark_blue
_exptl_crystal_density_diffrn 1.730
_exptl_crystal_density_method 'not measured'
_exptl_crystal_description block
_exptl_crystal_F_000 1356
_exptl_crystal_size_max 0.36
_exptl_crystal_size_mid 0.16
_exptl_crystal_size_min 0.13
_refine_diff_density_max 0.523
_refine_diff_density_min -0.344
_refine_diff_density_rms 0.070
_refine_ls_extinction_method none
_refine_ls_goodness_of_fit_ref 1.074
_refine_ls_hydrogen_treatment constr
_refine_ls_matrix_type full
_refine_ls_number_parameters 354
_refine_ls_number_reflns 5682
_refine_ls_number_restraints 0
_refine_ls_restrained_S_all 1.074
_refine_ls_R_factor_all 0.0372
_refine_ls_R_factor_gt 0.0300
_refine_ls_shift/su_max 0.001
_refine_ls_shift/su_mean 0.000
_refine_ls_structure_factor_coef Fsqd
_refine_ls_weighting_details 'calc w=1/[\s^2^(Fo^2^)+(0.0395P)^2^+0.5121P] where P=(Fo^2^+2Fc^2^)/3'
_refine_ls_weighting_scheme calc
_refine_ls_wR_factor_gt 0.0741
_refine_ls_wR_factor_ref 0.0766
_reflns_number_gt 4869
_reflns_number_total 5682
_reflns_threshold_expression >2sigma(I)
_cod_data_source_file ja5026547_si_003.cif
_cod_data_source_block cmpd_5
_cod_depositor_comments
;
The following automatic conversions were performed:

'_symmetry_cell_setting' value 'Monoclinic' changed to 'monoclinic'
according to
/usr/data/users/saulius/crontab/automatic-downloads/rss-feeds/ACS/lib/dictionaries/cif_core.dic
dictionary named 'cif_core.dic' version 2.4.2 from 2011-04-26.

Automatic conversion script
Id: cif_fix_values 2281 2013-09-26 08:29:07Z andrius 

 Adding full bibliography for 4122321--4122323.cif.
;
_cod_original_sg_symbol_H-M P2(1)/n
_cod_database_code 4122323

loop_
_symmetry_equiv_pos_as_xyz
'x, y, z'
'-x+1/2, y+1/2, -z+1/2'
'-x, -y, -z'
'x-1/2, -y-1/2, z-1/2'

loop_
_atom_site_label
_atom_site_type_symbol
_atom_site_fract_x
_atom_site_fract_y
_atom_site_fract_z
_atom_site_U_iso_or_equiv
_atom_site_adp_type
_atom_site_occupancy
_atom_site_symmetry_multiplicity
_atom_site_calc_flag
_atom_site_refinement_flags
Cu1 Cu 0.540674(18) 0.947463(18) 0.077945(12) 0.01150(7) Uani 1 1 d .
Cl4 Cl 0.48016(4) 0.65109(4) -0.00323(3) 0.01933(11) Uani 1 1 d .
Cl1 Cl 0.31937(4) 1.00311(4) 0.25442(3) 0.02430(12) Uani 1 1 d .
Cl2 Cl 0.66716(4) 1.18540(5) 0.14849(3) 0.02580(13) Uani 1 1 d .
Cl3 Cl 0.84230(4) 0.82949(5) 0.12361(3) 0.02455(12) Uani 1 1 d .
N3 N 0.42523(13) 1.05412(13) 0.03362(9) 0.0125(3) Uani 1 1 d .
H3 H 0.4357 1.1278 0.0536 0.015 Uiso 1 1 calc R
F6 F 0.11497(11) 1.21149(11) 0.15882(9) 0.0384(4) Uani 1 1 d .
F4 F 0.01770(13) 1.06436(12) 0.17437(10) 0.0484(5) Uani 1 1 d .
F2 F 0.25975(10) 0.66563(10) 0.08977(8) 0.0299(3) Uani 1 1 d .
N2 N 0.61017(13) 0.80019(13) 0.10744(9) 0.0147(3) Uani 1 1 d .
F3 F 0.09454(10) 0.69146(10) 0.06655(8) 0.0288(3) Uani 1 1 d .
F1 F 0.19472(12) 0.69077(11) -0.02527(8) 0.0369(4) Uani 1 1 d .
F5 F 0.00327(12) 1.15738(13) 0.06967(9) 0.0422(4) Uani 1 1 d .
C12 C 0.66550(16) 0.73604(15) 0.05528(11) 0.0144(4) Uani 1 1 d .
C13 C 0.77468(16) 0.73872(16) 0.05792(11) 0.0170(4) Uani 1 1 d .
C17 C 0.61565(16) 0.66182(16) 0.00111(11) 0.0157(4) Uani 1 1 d .
N1 N 0.52946(13) 0.99186(13) 0.18672(9) 0.0143(3) Uani 1 1 d .
C6 C 0.49015(17) 1.10374(16) 0.20130(11) 0.0164(4) Uani 1 1 d .
C19 C 0.30147(16) 0.89665(16) 0.03895(11) 0.0155(4) Uani 1 1 d .
H19 H 0.3519 0.8461 0.0203 0.019 Uiso 1 1 calc R
C22 C 0.15309(16) 1.04065(16) 0.09324(11) 0.0172(4) Uani 1 1 d .
C23 C 0.24884(16) 1.08542(16) 0.07740(11) 0.0163(4) Uani 1 1 d .
H23 H 0.2629 1.1651 0.0855 0.020 Uiso 1 1 calc R
C24 C 0.18763(17) 0.72639(17) 0.04618(12) 0.0203(4) Uani 1 1 d .
C16 C 0.67043(17) 0.59366(16) -0.04690(11) 0.0179(4) Uani 1 1 d .
H16 H 0.6342 0.5444 -0.0832 0.022 Uiso 1 1 calc R
C4 C 0.56281(18) 0.97595(18) 0.32759(11) 0.0227(5) Uani 1 1 d .
H4A H 0.5680 1.0602 0.3256 0.034 Uiso 1 1 calc R
H4B H 0.6242 0.9447 0.3575 0.034 Uiso 1 1 calc R
H4C H 0.4993 0.9541 0.3515 0.034 Uiso 1 1 calc R
C11 C 0.54711(17) 1.20268(17) 0.18529(11) 0.0188(4) Uani 1 1 d .
C20 C 0.20543(16) 0.85371(16) 0.05546(11) 0.0174(4) Uani 1 1 d .
C21 C 0.12874(17) 0.92417(16) 0.08251(12) 0.0181(4) Uani 1 1 d .
H21 H 0.0626 0.8942 0.0932 0.022 Uiso 1 1 calc R
C18 C 0.32554(16) 1.01386(16) 0.04936(11) 0.0146(4) Uani 1 1 d .
C10 C 0.5107(2) 1.31228(17) 0.19910(12) 0.0256(5) Uani 1 1 d .
H10 H 0.5513 1.3779 0.1882 0.031 Uiso 1 1 calc R
C1 C 0.55815(16) 0.92770(16) 0.24741(11) 0.0167(4) Uani 1 1 d .
C2 C 0.58928(17) 0.81242(17) 0.24217(11) 0.0191(4) Uani 1 1 d .
H2 H 0.5942 0.7696 0.2884 0.023 Uiso 1 1 calc R
C25 C 0.07290(18) 1.11767(17) 0.12443(13) 0.0222(5) Uani 1 1 d .
C8 C 0.35632(19) 1.23140(18) 0.24507(12) 0.0251(5) Uani 1 1 d .
H8 H 0.2906 1.2410 0.2656 0.030 Uiso 1 1 calc R
C5 C 0.64941(18) 0.62976(16) 0.18897(12) 0.0217(5) Uani 1 1 d .
H5A H 0.6147 0.5812 0.1489 0.033 Uiso 1 1 calc R
H5B H 0.6313 0.6026 0.2390 0.033 Uiso 1 1 calc R
H5C H 0.7254 0.6254 0.1865 0.033 Uiso 1 1 calc R
C14 C 0.83135(17) 0.67104(17) 0.01149(12) 0.0186(4) Uani 1 1 d .
H14 H 0.9056 0.6741 0.0155 0.022 Uiso 1 1 calc R
C3 C 0.61369(16) 0.75350(16) 0.17740(11) 0.0162(4) Uani 1 1 d .
C7 C 0.39386(17) 1.12133(16) 0.23128(11) 0.0192(4) Uani 1 1 d .
C15 C 0.77822(17) 0.59851(16) -0.04110(12) 0.0195(4) Uani 1 1 d .
H15 H 0.8164 0.5518 -0.0734 0.023 Uiso 1 1 calc R
C9 C 0.4152(2) 1.32613(18) 0.22879(12) 0.0269(5) Uani 1 1 d .
H9 H 0.3900 1.4014 0.2380 0.032 Uiso 1 1 calc R

loop_
_atom_site_aniso_label
_atom_site_aniso_U_11
_atom_site_aniso_U_22
_atom_site_aniso_U_33
_atom_site_aniso_U_23
_atom_site_aniso_U_13
_atom_site_aniso_U_12
Cu1 0.01249(14) 0.01054(11) 0.01160(12) 0.00040(8) 0.00180(9) 0.00056(8)
Cl4 0.0150(3) 0.0158(2) 0.0272(3) -0.00115(18) 0.0022(2) -0.00047(18)
Cl1 0.0234(3) 0.0278(3) 0.0226(3) 0.0030(2) 0.0078(2) -0.0015(2)
Cl2 0.0212(3) 0.0295(3) 0.0266(3) 0.0047(2) 0.0015(2) -0.0058(2)
Cl3 0.0178(3) 0.0324(3) 0.0233(3) -0.0058(2) 0.0008(2) -0.0047(2)
N3 0.0131(9) 0.0109(7) 0.0136(8) -0.0004(6) 0.0012(6) 0.0000(6)
F6 0.0311(9) 0.0321(7) 0.0536(9) -0.0209(7) 0.0136(7) 0.0009(6)
F4 0.0575(11) 0.0292(7) 0.0656(11) 0.0142(7) 0.0486(9) 0.0145(7)
F2 0.0252(8) 0.0162(6) 0.0481(8) 0.0022(5) 0.0012(6) 0.0008(5)
N2 0.0150(9) 0.0141(7) 0.0153(8) 0.0016(6) 0.0031(7) 0.0018(6)
F3 0.0212(7) 0.0209(6) 0.0455(8) 0.0002(6) 0.0089(6) -0.0070(5)
F1 0.0581(10) 0.0258(7) 0.0284(7) -0.0101(6) 0.0133(7) -0.0148(6)
F5 0.0310(9) 0.0488(9) 0.0460(9) -0.0024(7) -0.0015(7) 0.0211(7)
C12 0.0165(11) 0.0113(8) 0.0159(9) 0.0046(7) 0.0042(8) 0.0019(7)
C13 0.0184(11) 0.0159(9) 0.0164(10) 0.0032(7) 0.0000(8) -0.0009(8)
C17 0.0125(10) 0.0145(9) 0.0204(10) 0.0048(7) 0.0031(8) 0.0003(7)
N1 0.0162(9) 0.0141(8) 0.0128(8) -0.0006(6) 0.0029(7) 0.0013(6)
C6 0.0227(12) 0.0153(9) 0.0110(9) -0.0021(7) 0.0002(8) 0.0000(8)
C19 0.0164(11) 0.0144(9) 0.0159(10) 0.0009(7) 0.0029(8) 0.0034(7)
C22 0.0173(11) 0.0193(9) 0.0152(10) 0.0026(7) 0.0037(8) 0.0041(8)
C23 0.0197(11) 0.0136(9) 0.0155(10) 0.0015(7) 0.0014(8) 0.0014(8)
C24 0.0193(12) 0.0177(10) 0.0245(11) -0.0017(8) 0.0059(9) -0.0026(8)
C16 0.0226(12) 0.0120(9) 0.0194(10) 0.0005(7) 0.0035(9) 0.0003(8)
C4 0.0268(13) 0.0274(11) 0.0136(10) 0.0004(8) -0.0002(9) 0.0021(9)
C11 0.0229(12) 0.0193(10) 0.0138(10) -0.0005(8) -0.0009(8) -0.0029(8)
C20 0.0179(11) 0.0161(9) 0.0182(10) 0.0009(7) 0.0006(8) -0.0010(8)
C21 0.0151(11) 0.0189(10) 0.0209(10) 0.0024(8) 0.0048(8) 0.0000(8)
C18 0.0149(11) 0.0178(9) 0.0112(9) 0.0024(7) 0.0012(8) 0.0012(7)
C10 0.0408(15) 0.0150(10) 0.0197(11) -0.0015(8) -0.0042(10) -0.0059(9)
C1 0.0140(11) 0.0210(10) 0.0153(10) 0.0003(8) 0.0021(8) -0.0017(8)
C2 0.0217(12) 0.0208(10) 0.0152(10) 0.0053(8) 0.0041(8) 0.0025(8)
C25 0.0210(12) 0.0200(10) 0.0268(11) 0.0030(8) 0.0095(9) 0.0017(8)
C8 0.0309(14) 0.0289(11) 0.0159(10) -0.0027(9) 0.0044(9) 0.0090(10)
C5 0.0295(13) 0.0153(9) 0.0209(11) 0.0052(8) 0.0061(9) 0.0032(8)
C14 0.0145(11) 0.0199(10) 0.0220(11) 0.0063(8) 0.0046(8) 0.0035(8)
C3 0.0142(11) 0.0142(9) 0.0202(10) 0.0039(7) 0.0021(8) -0.0001(7)
C7 0.0247(12) 0.0167(10) 0.0164(10) 0.0007(7) 0.0025(9) 0.0004(8)
C15 0.0242(12) 0.0139(9) 0.0216(11) 0.0021(8) 0.0094(9) 0.0045(8)
C9 0.0440(16) 0.0176(10) 0.0185(11) -0.0052(8) -0.0009(10) 0.0090(9)

loop_
_atom_type_symbol
_atom_type_description
_atom_type_scat_dispersion_real
_atom_type_scat_dispersion_imag
_atom_type_scat_source
C C 0.0033 0.0016 'International Tables Vol C Tables 4.2.6.8 and 6.1.1.4'
H H 0.0000 0.0000 'International Tables Vol C Tables 4.2.6.8 and 6.1.1.4'
N N 0.0061 0.0033 'International Tables Vol C Tables 4.2.6.8 and 6.1.1.4'
F F 0.0171 0.0103 'International Tables Vol C Tables 4.2.6.8 and 6.1.1.4'
Cl Cl 0.1484 0.1585 'International Tables Vol C Tables 4.2.6.8 and 6.1.1.4'
Cu Cu 0.3201 1.2651 'International Tables Vol C Tables 4.2.6.8 and 6.1.1.4'

loop_
_geom_angle_atom_site_label_1
_geom_angle_atom_site_label_2
_geom_angle_atom_site_label_3
_geom_angle
_geom_angle_site_symmetry_1
_geom_angle_site_symmetry_3
N2 Cu1 N1 92.14(7) . .
N2 Cu1 N3 157.57(6) . .
N1 Cu1 N3 95.93(7) . .
N2 Cu1 N3 96.72(6) . 3_675
N1 Cu1 N3 163.53(6) . 3_675
N3 Cu1 N3 81.00(7) . 3_675
C18 N3 Cu1 111.52(12) . .
C18 N3 Cu1 116.99(12) . 3_675
Cu1 N3 Cu1 99.00(7) . 3_675
C18 N3 H3 109.6 . .
Cu1 N3 H3 109.6 . .
Cu1 N3 H3 109.6 3_675 .
C3 N2 C12 113.65(16) . .
C3 N2 Cu1 124.76(14) . .
C12 N2 Cu1 121.54(12) . .
C13 C12 C17 115.93(18) . .
C13 C12 N2 121.36(18) . .
C17 C12 N2 122.62(18) . .
C14 C13 C12 122.81(19) . .
C14 C13 Cl3 118.56(17) . .
C12 C13 Cl3 118.63(15) . .
C16 C17 C12 122.58(19) . .
C16 C17 Cl4 119.10(16) . .
C12 C17 Cl4 118.28(15) . .
C1 N1 C6 116.42(16) . .
C1 N1 Cu1 126.04(13) . .
C6 N1 Cu1 117.50(12) . .
C7 C6 C11 116.61(18) . .
C7 C6 N1 122.58(18) . .
C11 C6 N1 120.81(19) . .
C20 C19 C18 120.84(18) . .
C20 C19 H19 119.6 . .
C18 C19 H19 119.6 . .
C23 C22 C21 121.93(19) . .
C23 C22 C25 119.81(18) . .
C21 C22 C25 118.24(19) . .
C22 C23 C18 120.49(18) . .
C22 C23 H23 119.8 . .
C18 C23 H23 119.8 . .
F1 C24 F3 106.85(17) . .
F1 C24 F2 106.10(17) . .
F3 C24 F2 105.97(16) . .
F1 C24 C20 112.70(17) . .
F3 C24 C20 113.59(18) . .
F2 C24 C20 111.12(17) . .
C15 C16 C17 119.06(19) . .
C15 C16 H16 120.5 . .
C17 C16 H16 120.5 . .
C1 C4 H4A 109.5 . .
C1 C4 H4B 109.5 . .
H4A C4 H4B 109.5 . .
C1 C4 H4C 109.5 . .
H4A C4 H4C 109.5 . .
H4B C4 H4C 109.5 . .
C10 C11 C6 121.9(2) . .
C10 C11 Cl2 119.73(17) . .
C6 C11 Cl2 118.36(16) . .
C19 C20 C21 121.83(18) . .
C19 C20 C24 117.53(18) . .
C21 C20 C24 120.59(19) . .
C20 C21 C22 117.2(2) . .
C20 C21 H21 121.4 . .
C22 C21 H21 121.4 . .
C19 C18 C23 117.68(19) . .
C19 C18 N3 119.27(18) . .
C23 C18 N3 123.03(17) . .
C9 C10 C11 119.8(2) . .
C9 C10 H10 120.1 . .
C11 C10 H10 120.1 . .
N1 C1 C2 122.93(18) . .
N1 C1 C4 121.93(17) . .
C2 C1 C4 115.11(17) . .
C3 C2 C1 127.54(19) . .
C3 C2 H2 116.2 . .
C1 C2 H2 116.2 . .
F4 C25 F6 107.31(19) . .
F4 C25 F5 106.0(2) . .
F6 C25 F5 105.44(17) . .
F4 C25 C22 112.59(17) . .
F6 C25 C22 112.74(18) . .
F5 C25 C22 112.23(18) . .
C9 C8 C7 119.5(2) . .
C9 C8 H8 120.3 . .
C7 C8 H8 120.3 . .
C3 C5 H5A 109.5 . .
C3 C5 H5B 109.5 . .
H5A C5 H5B 109.5 . .
C3 C5 H5C 109.5 . .
H5A C5 H5C 109.5 . .
H5B C5 H5C 109.5 . .
C13 C14 C15 119.0(2) . .
C13 C14 H14 120.5 . .
C15 C14 H14 120.5 . .
N2 C3 C2 124.20(18) . .
N2 C3 C5 119.51(18) . .
C2 C3 C5 116.26(18) . .
C8 C7 C6 121.91(19) . .
C8 C7 Cl1 118.53(18) . .
C6 C7 Cl1 119.54(15) . .
C16 C15 C14 120.60(19) . .
C16 C15 H15 119.7 . .
C14 C15 H15 119.7 . .
C8 C9 C10 120.3(2) . .
C8 C9 H9 119.8 . .
C10 C9 H9 119.8 . .

loop_
_geom_bond_atom_site_label_1
_geom_bond_atom_site_label_2
_geom_bond_distance
_geom_bond_site_symmetry_2
Cu1 N2 1.9759(17) .
Cu1 N1 1.9977(18) .
Cu1 N3 2.0349(16) .
Cu1 N3 2.0448(18) 3_675
Cl4 C17 1.738(2) .
Cl1 C7 1.738(2) .
Cl2 C11 1.730(2) .
Cl3 C13 1.741(2) .
N3 C18 1.410(3) .
N3 Cu1 2.0448(18) 3_675
N3 H3 0.9300 .
F6 C25 1.337(2) .
F4 C25 1.325(3) .
F2 C24 1.351(2) .
N2 C3 1.342(3) .
N2 C12 1.416(2) .
F3 C24 1.337(2) .
F1 C24 1.333(2) .
F5 C25 1.340(3) .
C12 C13 1.398(3) .
C12 C17 1.399(3) .
C13 C14 1.381(3) .
C17 C16 1.388(3) .
N1 C1 1.328(3) .
N1 C6 1.422(2) .
C6 C7 1.397(3) .
C6 C11 1.401(3) .
C19 C20 1.381(3) .
C19 C18 1.402(3) .
C19 H19 0.9500 .
C22 C23 1.382(3) .
C22 C21 1.396(3) .
C22 C25 1.499(3) .
C23 C18 1.407(3) .
C23 H23 0.9500 .
C24 C20 1.501(3) .
C16 C15 1.379(3) .
C16 H16 0.9500 .
C4 C1 1.514(3) .
C4 H4A 0.9800 .
C4 H4B 0.9800 .
C4 H4C 0.9800 .
C11 C10 1.382(3) .
C20 C21 1.392(3) .
C21 H21 0.9500 .
C10 C9 1.379(3) .
C10 H10 0.9500 .
C1 C2 1.400(3) .
C2 C3 1.386(3) .
C2 H2 0.9500 .
C8 C9 1.376(3) .
C8 C7 1.392(3) .
C8 H8 0.9500 .
C5 C3 1.515(3) .
C5 H5A 0.9800 .
C5 H5B 0.9800 .
C5 H5C 0.9800 .
C14 C15 1.387(3) .
C14 H14 0.9500 .
C15 H15 0.9500 .
C9 H9 0.9500 .
